data_4114887
loop_
_publ_author_name
'Alois F\"urstner'
'Karin Radkowski'
'Conny Wirtz'
'Richard Goddard'
'Christian W. Lehmann'
'Richard Mynott'

_publ_section_title
;
 Total Syntheses of the Phytotoxic Lactones Herbarumin I and II and a
 Synthesis-Based Solution of the Pinolidoxin Puzzle
;
_journal_name_full 'Journal of the American Chemical Society'
_journal_page_first 7061
_journal_page_last 7069
_journal_paper_doi 10.1021/ja020238i
_journal_volume 124
_journal_year 2002
_chemical_compound_source 'see paper'
_chemical_formula_sum 'C15 H24 O4'
_chemical_formula_weight 268.34
_chemical_name_systematic
; 
 ? 
;
_space_group_IT_number 4
_symmetry_cell_setting monoclinic
_symmetry_Int_Tables_number 4
_symmetry_space_group_name_Hall 'P 2yb'
_symmetry_space_group_name_H-M 'P 1 21 1'
_atom_sites_solution_hydrogens geom
_atom_sites_solution_primary direct
_atom_sites_solution_secondary difmap
_cell_angle_alpha 90.00
_cell_angle_beta 101.287(2)
_cell_angle_gamma 90.00
_cell_formula_units_Z 2
_cell_length_a 6.7055(3)
_cell_length_b 8.2104(3)
_cell_length_c 13.4884(6)
_cell_measurement_reflns_used 9159
_cell_measurement_temperature 100
_cell_measurement_theta_max 27.48
_cell_measurement_theta_min 1.00
_cell_volume 728.24(5)
_computing_cell_refinement 'Denzo / Scalepack (Otwinowski 1997)'
_computing_data_collection 'Collect software (Nonius, 1998)'
_computing_data_reduction 'Denzo / Scalepack (Otwinowski 1997)'
_computing_molecular_graphics 'ORTEP (Johnson, 1976)'
_computing_structure_refinement 'SHELXL-97 (Sheldrick, 1997)'
_computing_structure_solution 'SHELXS-97 (Sheldrick, 1990)'
_diffrn_ambient_temperature 100
_diffrn_measured_fraction_theta_full 0.996
_diffrn_measured_fraction_theta_max 0.996
_diffrn_measurement_device_type 'Nonius KappaCCD'
_diffrn_measurement_method 'CCD \w-scan'
_diffrn_radiation_monochromator graphite
_diffrn_radiation_source '0.3 mm rotating anode'
_diffrn_radiation_type MoK\a
_diffrn_radiation_wavelength 0.71073
_diffrn_reflns_av_R_equivalents 0.0775
_diffrn_reflns_av_sigmaI/netI 0.1030
_diffrn_reflns_limit_h_max 7
_diffrn_reflns_limit_h_min -8
_diffrn_reflns_limit_k_max 10
_diffrn_reflns_limit_k_min -9
_diffrn_reflns_limit_l_max 17
_diffrn_reflns_limit_l_min -16
_diffrn_reflns_number 5091
_diffrn_reflns_theta_full 27.47
_diffrn_reflns_theta_max 27.47
_diffrn_reflns_theta_min 2.92
_diffrn_standards_decay_% 0.00
_diffrn_standards_interval_time 0
_diffrn_standards_number 0
_exptl_absorpt_coefficient_mu 0.087
_exptl_absorpt_correction_T_max 0.49
_exptl_absorpt_correction_T_min 0.22
_exptl_absorpt_correction_type psi-scan
_exptl_absorpt_process_details 'XPREP, Siemens (1995)'
_exptl_crystal_colour colorless
_exptl_crystal_density_diffrn 1.224
_exptl_crystal_density_meas ?
_exptl_crystal_density_method none
_exptl_crystal_description plate
_exptl_crystal_F_000 292
_exptl_crystal_size_max 0.33
_exptl_crystal_size_mid 0.08
_exptl_crystal_size_min 0.03
_refine_diff_density_max 0.286
_refine_diff_density_min -0.225
_refine_diff_density_rms 0.061
_refine_ls_abs_structure_details 'Flack, H. D. (1983). Acta Cryst. A39, 876-881'
_refine_ls_abs_structure_Flack 0(2)
_refine_ls_extinction_method none
_refine_ls_goodness_of_fit_ref 1.024
_refine_ls_hydrogen_treatment constr
_refine_ls_matrix_type full
_refine_ls_number_parameters 172
_refine_ls_number_reflns 2910
_refine_ls_number_restraints 1
_refine_ls_restrained_S_all 1.024
_refine_ls_R_factor_all 0.1100
_refine_ls_R_factor_gt 0.0725
_refine_ls_shift/su_max 0.000
_refine_ls_shift/su_mean 0.000
_refine_ls_structure_factor_coef Fsqd
_refine_ls_weighting_details 'calc w=1/[\s^2^(Fo^2^)+(0.0813P)^2^+0.5905P] where P=(Fo^2^+2Fc^2^)/3'
_refine_ls_weighting_scheme calc
_refine_ls_wR_factor_gt 0.1666
_refine_ls_wR_factor_ref 0.1901
_reflns_number_gt 2113
_reflns_number_total 2910
_reflns_threshold_expression I>2\s(I)
_cod_data_source_file ja020238i_1.cif
_cod_data_source_block 3727
_cod_depositor_comments
;
The following automatic conversions were performed:

'_exptl_crystal_density_meas' value 'none' was changed to '?' - the
value is perceived as not measured.

Automatic conversion script
Id: cif_fix_values 3008 2015-01-20 13:52:24Z robertas 
;
_cod_database_code 4114887

loop_
_symmetry_equiv_pos_as_xyz
'x, y, z'
'-x, y+1/2, -z'

loop_
_atom_site_label
_atom_site_type_symbol
_atom_site_fract_x
_atom_site_fract_y
_atom_site_fract_z
_atom_site_U_iso_or_equiv
_atom_site_adp_type
_atom_site_occupancy
_atom_site_symmetry_multiplicity
_atom_site_calc_flag
_atom_site_refinement_flags
C1 C 0.0123(6) 0.3208(5) 0.8673(3) 0.0214(8) Uani 1 1 d .
C2 C 0.1566(6) 0.2166(5) 0.9400(3) 0.0241(9) Uani 1 1 d .
H2A H 0.2819 0.1977 0.9131 0.029 Uiso 1 1 calc R
H2B H 0.0930 0.1096 0.9474 0.029 Uiso 1 1 calc R
C3 C 0.2106(6) 0.2997(5) 1.0428(3) 0.0263(9) Uani 1 1 d .
H3A H 0.2661 0.2175 1.0946 0.032 Uiso 1 1 calc R
H3B H 0.0853 0.3451 1.0605 0.032 Uiso 1 1 calc R
C4 C 0.3668(6) 0.4372(5) 1.0451(3) 0.0289(10) Uani 1 1 d .
H4A H 0.3833 0.4949 1.1106 0.035 Uiso 1 1 calc R
H4B H 0.4999 0.3891 1.0401 0.035 Uiso 1 1 calc R
C5 C 0.3064(6) 0.5577(5) 0.9610(3) 0.0243(9) Uani 1 1 d .
H5 H 0.2194 0.6454 0.9704 0.029 Uiso 1 1 calc R
C6 C 0.3688(6) 0.5468(5) 0.8754(3) 0.0231(9) Uani 1 1 d .
H6 H 0.4662 0.4643 0.8713 0.028 Uiso 1 1 calc R
C7 C 0.3045(6) 0.6492(5) 0.7834(3) 0.0239(9) Uani 1 1 d .
H7 H 0.4294 0.6896 0.7611 0.029 Uiso 1 1 calc R
C8 C 0.1632(6) 0.5722(5) 0.6918(3) 0.0238(9) Uani 1 1 d .
H8 H 0.2439 0.5036 0.6527 0.029 Uiso 1 1 calc R
C9 C -0.0157(6) 0.4749(5) 0.7154(3) 0.0234(8) Uani 1 1 d .
H9 H -0.0947 0.5443 0.7549 0.028 Uiso 1 1 calc R
C11 C 0.2349(7) 0.9792(5) 0.6720(3) 0.0318(10) Uani 1 1 d .
H11A H 0.2436 1.0730 0.7176 0.048 Uiso 1 1 calc R
H11B H 0.1772 1.0139 0.6028 0.048 Uiso 1 1 calc R
H11C H 0.3712 0.9344 0.6745 0.048 Uiso 1 1 calc R
C12 C 0.0996(6) 0.8497(5) 0.7048(3) 0.0260(9) Uani 1 1 d .
C13 C -0.1122(4) 0.9106(4) 0.7071(3) 0.0307(10) Uani 1 1 d .
H13A H -0.1948 0.8206 0.7246 0.046 Uiso 1 1 calc R
H13B H -0.1745 0.9536 0.6405 0.046 Uiso 1 1 calc R
H13C H -0.1045 0.9971 0.7578 0.046 Uiso 1 1 calc R
C91 C -0.1548(4) 0.4161(4) 0.6201(3) 0.0245(9) Uani 1 1 d R
H91A H -0.0804 0.3359 0.5862 0.029 Uiso 1 1 calc R
H91B H -0.1901 0.5096 0.5736 0.029 Uiso 1 1 calc R
C92 C -0.3501(6) 0.3380(5) 0.6381(3) 0.0274(9) Uani 1 1 d .
H92A H -0.4231 0.4161 0.6742 0.033 Uiso 1 1 calc R
H92B H -0.3162 0.2409 0.6817 0.033 Uiso 1 1 calc R
C93 C -0.4886(7) 0.2876(6) 0.5396(3) 0.0381(11) Uani 1 1 d .
H93A H -0.5236 0.3835 0.4965 0.057 Uiso 1 1 calc R
H93B H -0.6130 0.2388 0.5542 0.057 Uiso 1 1 calc R
H93C H -0.4182 0.2079 0.5046 0.057 Uiso 1 1 calc R
O1 O -0.1368(4) 0.3837(4) 0.8862(2) 0.0287(7) Uani 1 1 d .
O7 O 0.1869(4) 0.7856(3) 0.80110(19) 0.0245(6) Uani 1 1 d .
O8 O 0.0883(4) 0.7137(4) 0.6347(2) 0.0283(7) Uani 1 1 d .
O10 O 0.0695(4) 0.3373(3) 0.7764(2) 0.0224(6) Uani 1 1 d .

loop_
_atom_site_aniso_label
_atom_site_aniso_U_11
_atom_site_aniso_U_22
_atom_site_aniso_U_33
_atom_site_aniso_U_23
_atom_site_aniso_U_13
_atom_site_aniso_U_12
C1 0.0197(18) 0.016(2) 0.027(2) -0.0052(16) 0.0014(15) -0.0026(16)
C2 0.025(2) 0.0187(19) 0.029(2) -0.0002(18) 0.0068(17) 0.0018(17)
C3 0.027(2) 0.026(2) 0.024(2) 0.0036(17) 0.0005(16) 0.0056(18)
C4 0.027(2) 0.031(3) 0.025(2) -0.0014(18) -0.0030(17) -0.0014(19)
C5 0.0188(19) 0.020(2) 0.032(2) -0.0011(18) -0.0007(17) 0.0001(17)
C6 0.0157(18) 0.019(2) 0.031(2) -0.0035(17) -0.0026(16) -0.0014(16)
C7 0.0218(19) 0.018(2) 0.031(2) -0.0008(17) 0.0033(17) -0.0008(17)
C8 0.023(2) 0.022(2) 0.026(2) -0.0001(17) 0.0044(17) 0.0003(17)
C9 0.026(2) 0.0170(19) 0.025(2) 0.0003(16) -0.0002(16) 0.0038(16)
C11 0.041(3) 0.025(2) 0.029(2) -0.0011(19) 0.006(2) -0.008(2)
C12 0.034(2) 0.023(2) 0.019(2) -0.0039(16) 0.0014(17) -0.0022(19)
C13 0.037(2) 0.028(2) 0.026(2) 0.0009(18) 0.0017(18) 0.009(2)
C91 0.027(2) 0.022(2) 0.022(2) -0.0013(17) -0.0010(16) -0.0012(18)
C92 0.026(2) 0.023(2) 0.031(2) -0.0015(18) -0.0025(17) -0.0013(18)
C93 0.033(2) 0.036(3) 0.041(3) 0.005(2) -0.003(2) -0.008(2)
O1 0.0232(14) 0.0321(17) 0.0297(15) 0.0041(13) 0.0027(12) 0.0033(13)
O7 0.0286(14) 0.0225(14) 0.0213(14) 0.0013(12) 0.0017(11) 0.0023(13)
O8 0.0382(17) 0.0225(14) 0.0230(15) -0.0010(12) 0.0034(12) -0.0033(14)
O10 0.0217(13) 0.0184(14) 0.0257(15) 0.0000(12) 0.0010(11) 0.0024(12)

loop_
_atom_type_symbol
_atom_type_description
_atom_type_scat_dispersion_real
_atom_type_scat_dispersion_imag
_atom_type_scat_source
C C 0.0033 0.0016 'International Tables Vol C Tables 4.2.6.8 and 6.1.1.4'
H H 0.0000 0.0000 'International Tables Vol C Tables 4.2.6.8 and 6.1.1.4'
O O 0.0106 0.0060 'International Tables Vol C Tables 4.2.6.8 and 6.1.1.4'

loop_
_geom_angle_atom_site_label_1
_geom_angle_atom_site_label_2
_geom_angle_atom_site_label_3
_geom_angle
_geom_angle_publ_flag
O1 C1 O10 122.9(3) ?
O1 C1 C2 124.4(4) ?
O10 C1 C2 112.7(3) ?
C1 C2 C3 110.3(3) ?
C1 C2 H2A 109.6 n
C3 C2 H2A 109.6 n
C1 C2 H2B 109.6 n
C3 C2 H2B 109.6 n
H2A C2 H2B 108.1 n
C2 C3 C4 112.7(3) ?
C2 C3 H3A 109.0 n
C4 C3 H3A 109.0 n
C2 C3 H3B 109.0 n
C4 C3 H3B 109.0 n
H3A C3 H3B 107.8 n
C5 C4 C3 112.8(3) ?
C5 C4 H4A 109.0 n
C3 C4 H4A 109.0 n
C5 C4 H4B 109.0 n
C3 C4 H4B 109.0 n
H4A C4 H4B 107.8 n
C6 C5 C4 122.5(4) ?
C6 C5 H5 118.8 n
C4 C5 H5 118.8 n
C5 C6 C7 127.3(4) ?
C5 C6 H6 116.3 n
C7 C6 H6 116.3 n
O7 C7 C6 112.7(3) ?
O7 C7 C8 100.6(3) ?
C6 C7 C8 118.0(3) ?
O7 C7 H7 108.4 n
C6 C7 H7 108.4 n
C8 C7 H7 108.4 n
O8 C8 C9 109.3(3) ?
O8 C8 C7 101.2(3) ?
C9 C8 C7 115.7(3) ?
O8 C8 H8 110.1 n
C9 C8 H8 110.1 n
C7 C8 H8 110.1 n
O10 C9 C91 110.1(3) ?
O10 C9 C8 106.8(3) ?
C91 C9 C8 111.7(3) ?
O10 C9 H9 109.4 n
C91 C9 H9 109.4 n
C8 C9 H9 109.4 n
C12 C11 H11A 109.5 n
C12 C11 H11B 109.5 n
H11A C11 H11B 109.5 n
C12 C11 H11C 109.5 n
H11A C11 H11C 109.5 n
H11B C11 H11C 109.5 n
O7 C12 O8 105.7(3) ?
O7 C12 C13 108.9(3) ?
O8 C12 C13 109.7(3) ?
O7 C12 C11 111.3(3) ?
O8 C12 C11 107.9(3) ?
C13 C12 C11 113.1(3) ?
C12 C13 H13A 109.5 n
C12 C13 H13B 109.5 n
H13A C13 H13B 109.5 n
C12 C13 H13C 109.5 n
H13A C13 H13C 109.5 n
H13B C13 H13C 109.5 n
C9 C91 C92 113.9(3) ?
C9 C91 H91A 108.8 n
C92 C91 H91A 108.8 n
C9 C91 H91B 108.8 n
C92 C91 H91B 108.8 n
H91A C91 H91B 107.7 n
C91 C92 C93 111.8(4) ?
C91 C92 H92A 109.2 n
C93 C92 H92A 109.2 n
C91 C92 H92B 109.2 n
C93 C92 H92B 109.2 n
H92A C92 H92B 107.9 n
C92 C93 H93A 109.5 n
C92 C93 H93B 109.5 n
H93A C93 H93B 109.5 n
C92 C93 H93C 109.5 n
H93A C93 H93C 109.5 n
H93B C93 H93C 109.5 n
C7 O7 C12 106.4(3) ?
C8 O8 C12 107.8(3) ?
C1 O10 C9 116.1(3) ?

loop_
_geom_bond_atom_site_label_1
_geom_bond_atom_site_label_2
_geom_bond_distance
_geom_bond_publ_flag
C1 O1 1.196(5) ?
C1 O10 1.361(5) ?
C1 C2 1.503(6) ?
C2 C3 1.525(5) ?
C2 H2A 0.9900 n
C2 H2B 0.9900 n
C3 C4 1.536(6) ?
C3 H3A 0.9900 n
C3 H3B 0.9900 n
C4 C5 1.500(6) ?
C4 H4A 0.9900 n
C4 H4B 0.9900 n
C5 C6 1.306(6) ?
C5 H5 0.9500 n
C6 C7 1.491(6) ?
C6 H6 0.9500 n
C7 O7 1.417(5) ?
C7 C8 1.539(6) ?
C7 H7 1.0000 n
C8 O8 1.429(5) ?
C8 C9 1.526(6) ?
C8 H8 1.0000 n
C9 O10 1.448(5) ?
C9 C91 1.512(5) ?
C9 H9 1.0000 n
C11 C12 1.518(6) ?
C11 H11A 0.9800 n
C11 H11B 0.9800 n
C11 H11C 0.9800 n
C12 O7 1.418(5) ?
C12 O8 1.455(5) ?
C12 C13 1.512(5) ?
C13 H13A 0.9800 n
C13 H13B 0.9800 n
C13 H13C 0.9800 n
C91 C92 1.520(5) ?
C91 H91A 0.9900 n
C91 H91B 0.9900 n
C92 C93 1.522(5) ?
C92 H92A 0.9900 n
C92 H92B 0.9900 n
C93 H93A 0.9800 n
C93 H93B 0.9800 n
C93 H93C 0.9800 n
